data_7016827
loop_
_publ_author_name
'Jiang, Jian-Bing'
'Bian, Guo-Qing'
'Zhang, Ya-Ping'
'Luo, Wen'
'Zhu, Qin-Yu'
'Dai, Jie'

_publ_section_title
;
 Anion-cation charge-transfer properties and spectral studies of
 [M(phen)(3)][Cd(4)(SPh)(10)] (M = Ru, Fe, and Ni).
;
_journal_issue 37
_journal_name_full 'Dalton transactions (Cambridge, England : 2003)'
_journal_page_first 9551
_journal_page_last 9556
_journal_paper_doi 10.1039/c1dt10860c
_journal_volume 40
_journal_year 2011
_chemical_formula_sum 'C98 H77 Cd4 Fe N7 S10'
_chemical_formula_weight 2178.72
_chemical_name_systematic
;
?
;
_space_group_IT_number 2
_symmetry_cell_setting triclinic
_symmetry_space_group_name_Hall '-P 1'
_symmetry_space_group_name_H-M 'P -1'
_atom_sites_solution_hydrogens geom
_atom_sites_solution_primary direct
_atom_sites_solution_secondary difmap
_audit_creation_method SHELXL-97
_cell_angle_alpha 100.276(4)
_cell_angle_beta 102.308(4)
_cell_angle_gamma 94.709(4)
_cell_formula_units_Z 2
_cell_length_a 14.042(3)
_cell_length_b 17.191(4)
_cell_length_c 19.791(4)
_cell_measurement_reflns_used 16930
_cell_measurement_temperature 293(2)
_cell_measurement_theta_max 25.3
_cell_measurement_theta_min 3.0
_cell_volume 4556.8(17)
_computing_structure_refinement 'SHELXL-97 (Sheldrick, 1997)'
_computing_structure_solution 'SHELXS-97 (Sheldrick, 1990)'
_diffrn_ambient_temperature 293(2)
_diffrn_detector_area_resol_mean 14.63
_diffrn_measured_fraction_theta_full 0.993
_diffrn_measured_fraction_theta_max 0.993
_diffrn_measurement_device_type 'Rigaku Mercury'
_diffrn_measurement_method \w
_diffrn_radiation_monochromator graphite
_diffrn_radiation_source 'fine-focus sealed tube'
_diffrn_radiation_type MoK\a
_diffrn_radiation_wavelength 0.71070
_diffrn_reflns_av_R_equivalents 0.0410
_diffrn_reflns_av_sigmaI/netI 0.0578
_diffrn_reflns_limit_h_max 16
_diffrn_reflns_limit_h_min -16
_diffrn_reflns_limit_k_max 20
_diffrn_reflns_limit_k_min -20
_diffrn_reflns_limit_l_max 23
_diffrn_reflns_limit_l_min -23
_diffrn_reflns_number 44869
_diffrn_reflns_theta_full 25.35
_diffrn_reflns_theta_max 25.35
_diffrn_reflns_theta_min 3.01
_exptl_absorpt_coefficient_mu 1.354
_exptl_absorpt_correction_T_max 0.742
_exptl_absorpt_correction_T_min 0.527
_exptl_absorpt_correction_type multi-scan
_exptl_absorpt_process_details 'Jacobson, R. (1998) Private communication'
_exptl_crystal_colour Red
_exptl_crystal_density_diffrn 1.588
_exptl_crystal_density_method 'not measured'
_exptl_crystal_description Block
_exptl_crystal_F_000 2184
_exptl_crystal_size_max 0.60
_exptl_crystal_size_mid 0.40
_exptl_crystal_size_min 0.22
_refine_diff_density_max 0.794
_refine_diff_density_min -0.562
_refine_diff_density_rms 0.082
_refine_ls_extinction_method none
_refine_ls_goodness_of_fit_ref 1.023
_refine_ls_hydrogen_treatment constr
_refine_ls_matrix_type full
_refine_ls_number_parameters 1083
_refine_ls_number_reflns 16575
_refine_ls_number_restraints 0
_refine_ls_restrained_S_all 1.023
_refine_ls_R_factor_all 0.0826
_refine_ls_R_factor_gt 0.0573
_refine_ls_shift/su_max 0.002
_refine_ls_shift/su_mean 0.000
_refine_ls_structure_factor_coef Fsqd
_refine_ls_weighting_details 'calc w=1/[\s^2^(Fo^2^)+(0.1000P)^2^+0.0000P] where P=(Fo^2^+2Fc^2^)/3'
_refine_ls_weighting_scheme calc
_refine_ls_wR_factor_gt 0.1493
_refine_ls_wR_factor_ref 0.1688
_reflns_number_gt 12777
_reflns_number_total 16575
_reflns_threshold_expression >2sigma(I)
_cod_data_source_file c1dt10860c.txt
_cod_data_source_block 2_Fe
_cod_original_cell_volume 4556.9(16)
_cod_database_code 7016827

loop_
_symmetry_equiv_pos_as_xyz
'x, y, z'
'-x, -y, -z'

loop_
_atom_site_label
_atom_site_type_symbol
_atom_site_fract_x
_atom_site_fract_y
_atom_site_fract_z
_atom_site_U_iso_or_equiv
_atom_site_adp_type
_atom_site_occupancy
_atom_site_symmetry_multiplicity
_atom_site_calc_flag
_atom_site_refinement_flags
Cd1 Cd 0.72482(3) 0.81306(3) 0.15529(2) 0.04691(14) Uani 1 1 d .
Cd2 Cd 0.41448(3) 0.76803(3) 0.11012(2) 0.05275(15) Uani 1 1 d .
Cd3 Cd 0.59909(3) 0.73386(3) 0.31188(2) 0.04560(14) Uani 1 1 d .
Cd4 Cd 0.56388(3) 0.96827(3) 0.27271(2) 0.04560(14) Uani 1 1 d .
Fe1 Fe 0.92145(5) 0.62500(5) 0.69184(4) 0.03575(19) Uani 1 1 d .
S1 S 0.87172(14) 0.81735(12) 0.10560(9) 0.0636(5) Uani 1 1 d .
S2 S 0.74110(11) 0.72707(9) 0.25074(8) 0.0461(4) Uani 1 1 d .
S3 S 0.57090(12) 0.74058(10) 0.06719(8) 0.0507(4) Uani 1 1 d .
S4 S 0.70030(11) 0.95696(9) 0.20400(8) 0.0486(4) Uani 1 1 d .
S5 S 0.43705(12) 0.70101(9) 0.21848(8) 0.0506(4) Uani 1 1 d .
S6 S 0.62555(15) 0.68011(12) 0.42181(9) 0.0650(5) Uani 1 1 d .
S7 S 0.25979(17) 0.71508(14) 0.02395(13) 0.0924(7) Uani 1 1 d .
S8 S 0.55531(12) 0.87300(9) 0.35592(8) 0.0502(4) Uani 1 1 d .
S9 S 0.42823(12) 0.91579(10) 0.16063(8) 0.0500(4) Uani 1 1 d .
S10 S 0.53049(14) 1.10747(10) 0.30324(9) 0.0587(4) Uani 1 1 d .
N1 N 0.9119(3) 0.6610(3) 0.7899(2) 0.0434(11) Uani 1 1 d .
N2 N 0.8424(3) 0.7124(3) 0.6754(2) 0.0398(11) Uani 1 1 d .
N3 N 1.0472(3) 0.6922(3) 0.7049(2) 0.0403(11) Uani 1 1 d .
N4 N 0.9324(3) 0.6007(3) 0.5932(2) 0.0362(10) Uani 1 1 d .
N5 N 0.9867(3) 0.5313(3) 0.7126(2) 0.0399(11) Uani 1 1 d .
N6 N 0.8016(3) 0.5493(3) 0.6760(2) 0.0386(11) Uani 1 1 d .
C1 C 0.9060(5) 0.7204(5) 0.0990(3) 0.0588(18) Uani 1 1 d .
C2 C 0.8373(6) 0.6523(5) 0.0791(4) 0.0667(19) Uani 1 1 d .
H2 H 0.7706 0.6572 0.0723 0.080 Uiso 1 1 calc R
C3 C 0.8680(8) 0.5766(5) 0.0693(4) 0.086(3) Uani 1 1 d .
H3 H 0.8222 0.5312 0.0567 0.103 Uiso 1 1 calc R
C4 C 0.9672(9) 0.5699(7) 0.0786(5) 0.095(3) Uani 1 1 d .
H4 H 0.9888 0.5200 0.0722 0.114 Uiso 1 1 calc R
C5 C 1.0323(7) 0.6366(8) 0.0970(5) 0.093(3) Uani 1 1 d .
H5 H 1.0988 0.6318 0.1019 0.112 Uiso 1 1 calc R
C6 C 1.0040(6) 0.7105(5) 0.1086(4) 0.073(2) Uani 1 1 d .
H6 H 1.0513 0.7550 0.1232 0.087 Uiso 1 1 calc R
C7 C 0.8445(4) 0.7752(3) 0.3183(3) 0.0421(13) Uani 1 1 d .
C8 C 0.8641(5) 0.7516(4) 0.3828(3) 0.0579(17) Uani 1 1 d .
H8 H 0.8216 0.7118 0.3909 0.069 Uiso 1 1 calc R
C9 C 0.9465(5) 0.7865(4) 0.4354(4) 0.0634(19) Uani 1 1 d .
H9 H 0.9586 0.7701 0.4784 0.076 Uiso 1 1 calc R
C10 C 1.0106(5) 0.8459(5) 0.4238(4) 0.070(2) Uani 1 1 d .
H10 H 1.0651 0.8704 0.4591 0.084 Uiso 1 1 calc R
C11 C 0.9924(6) 0.8676(5) 0.3603(4) 0.075(2) Uani 1 1 d .
H11 H 1.0360 0.9064 0.3517 0.090 Uiso 1 1 calc R
C12 C 0.9097(5) 0.8331(4) 0.3073(4) 0.0604(18) Uani 1 1 d .
H12 H 0.8986 0.8494 0.2643 0.072 Uiso 1 1 calc R
C13 C 0.5536(5) 0.7924(4) -0.0041(3) 0.0507(16) Uani 1 1 d .
C14 C 0.5746(6) 0.8738(5) 0.0048(4) 0.072(2) Uani 1 1 d .
H14 H 0.6025 0.9037 0.0498 0.086 Uiso 1 1 calc R
C15 C 0.5557(7) 0.9117(5) -0.0506(4) 0.083(2) Uani 1 1 d .
H15 H 0.5697 0.9668 -0.0429 0.099 Uiso 1 1 calc R
C16 C 0.5167(7) 0.8696(7) -0.1165(5) 0.091(3) Uani 1 1 d .
H16 H 0.5045 0.8955 -0.1544 0.109 Uiso 1 1 calc R
C17 C 0.4949(8) 0.7880(7) -0.1276(4) 0.105(3) Uani 1 1 d .
H17 H 0.4673 0.7587 -0.1729 0.126 Uiso 1 1 calc R
C18 C 0.5142(6) 0.7501(5) -0.0714(4) 0.078(2) Uani 1 1 d .
H18 H 0.5004 0.6949 -0.0791 0.094 Uiso 1 1 calc R
C19 C 0.8124(4) 1.0079(3) 0.2589(3) 0.0433(14) Uani 1 1 d .
C20 C 0.8223(5) 1.0373(4) 0.3291(4) 0.0634(18) Uani 1 1 d .
H20 H 0.7696 1.0278 0.3494 0.076 Uiso 1 1 calc R
C21 C 0.9082(7) 1.0808(5) 0.3707(5) 0.086(3) Uani 1 1 d .
H21 H 0.9123 1.1011 0.4182 0.104 Uiso 1 1 calc R
C22 C 0.9865(6) 1.0941(5) 0.3428(6) 0.087(3) Uani 1 1 d .
H22 H 1.0448 1.1225 0.3712 0.105 Uiso 1 1 calc R
C23 C 0.9796(6) 1.0657(5) 0.2733(6) 0.085(3) Uani 1 1 d .
H23 H 1.0325 1.0763 0.2537 0.102 Uiso 1 1 calc R
C24 C 0.8927(5) 1.0202(4) 0.2306(4) 0.068(2) Uani 1 1 d .
H24 H 0.8895 0.9985 0.1836 0.082 Uiso 1 1 calc R
C25 C 0.4052(5) 0.5984(4) 0.1819(3) 0.0515(15) Uani 1 1 d .
C26 C 0.3097(6) 0.5707(5) 0.1466(4) 0.077(2) Uani 1 1 d .
H26 H 0.2642 0.6066 0.1401 0.092 Uiso 1 1 calc R
C27 C 0.2805(8) 0.4903(6) 0.1207(5) 0.101(3) Uani 1 1 d .
H27 H 0.2160 0.4726 0.0962 0.121 Uiso 1 1 calc R
C28 C 0.3450(9) 0.4373(6) 0.1308(6) 0.112(4) Uani 1 1 d .
H28 H 0.3247 0.3832 0.1137 0.135 Uiso 1 1 calc R
C29 C 0.4394(8) 0.4628(5) 0.1656(6) 0.116(4) Uani 1 1 d .
H29 H 0.4842 0.4264 0.1727 0.139 Uiso 1 1 calc R
C30 C 0.4690(6) 0.5442(5) 0.1909(5) 0.086(3) Uani 1 1 d .
H30 H 0.5340 0.5615 0.2145 0.103 Uiso 1 1 calc R
C31 C 0.6331(4) 0.5777(4) 0.4031(3) 0.0529(16) Uani 1 1 d .
C32 C 0.6543(5) 0.5379(4) 0.3426(4) 0.0668(19) Uani 1 1 d .
H32 H 0.6681 0.5663 0.3092 0.080 Uiso 1 1 calc R
C33 C 0.6557(6) 0.4541(5) 0.3301(5) 0.084(2) Uani 1 1 d .
H33 H 0.6689 0.4275 0.2885 0.101 Uiso 1 1 calc R
C34 C 0.6373(7) 0.4132(6) 0.3799(7) 0.102(3) Uani 1 1 d .
H34 H 0.6370 0.3582 0.3723 0.122 Uiso 1 1 calc R
C35 C 0.6193(7) 0.4536(7) 0.4411(6) 0.101(3) Uani 1 1 d .
H35 H 0.6084 0.4255 0.4754 0.121 Uiso 1 1 calc R
C36 C 0.6169(5) 0.5336(5) 0.4529(5) 0.077(2) Uani 1 1 d .
H36 H 0.6043 0.5592 0.4950 0.093 Uiso 1 1 calc R
C37 C 0.2215(6) 0.8003(5) -0.0076(4) 0.077(2) Uani 1 1 d .
C38 C 0.2792(7) 0.8523(6) -0.0318(4) 0.090(3) Uani 1 1 d .
H38 H 0.3427 0.8419 -0.0335 0.108 Uiso 1 1 calc R
C39 C 0.2470(11) 0.9192(7) -0.0536(5) 0.119(4) Uani 1 1 d .
H39 H 0.2884 0.9545 -0.0682 0.143 Uiso 1 1 calc R
C40 C 0.1495(12) 0.9328(8) -0.0533(6) 0.135(5) Uani 1 1 d .
H40 H 0.1259 0.9778 -0.0673 0.162 Uiso 1 1 calc R
C41 C 0.0906(9) 0.8807(9) -0.0327(7) 0.141(5) Uani 1 1 d .
H41 H 0.0255 0.8886 -0.0339 0.170 Uiso 1 1 calc R
C42 C 0.1263(7) 0.8166(7) -0.0100(5) 0.109(4) Uani 1 1 d .
H42 H 0.0845 0.7818 0.0046 0.130 Uiso 1 1 calc R
C43 C 0.6395(4) 0.9102(3) 0.4380(3) 0.0419(13) Uani 1 1 d .
C44 C 0.6026(5) 0.9345(3) 0.4968(3) 0.0495(15) Uani 1 1 d .
H44 H 0.5351 0.9292 0.4930 0.059 Uiso 1 1 calc R
C45 C 0.6665(6) 0.9667(4) 0.5614(3) 0.0624(19) Uani 1 1 d .
H45 H 0.6409 0.9835 0.6003 0.075 Uiso 1 1 calc R
C46 C 0.7654(6) 0.9744(4) 0.5693(4) 0.071(2) Uani 1 1 d .
H46 H 0.8071 0.9963 0.6130 0.085 Uiso 1 1 calc R
C47 C 0.8030(5) 0.9493(4) 0.5113(4) 0.0648(19) Uani 1 1 d .
H47 H 0.8707 0.9541 0.5162 0.078 Uiso 1 1 calc R
C48 C 0.7414(5) 0.9169(4) 0.4459(4) 0.0541(16) Uani 1 1 d .
H48 H 0.7678 0.8997 0.4073 0.065 Uiso 1 1 calc R
C49 C 0.3140(4) 0.9159(3) 0.1884(3) 0.0466(14) Uani 1 1 d .
C50 C 0.2366(5) 0.9435(5) 0.1480(4) 0.074(2) Uani 1 1 d .
H50 H 0.2449 0.9645 0.1092 0.089 Uiso 1 1 calc R
C51 C 0.1464(6) 0.9398(6) 0.1657(5) 0.098(3) Uani 1 1 d .
H51 H 0.0933 0.9572 0.1381 0.118 Uiso 1 1 calc R
C52 C 0.1352(6) 0.9106(6) 0.2238(5) 0.085(3) Uani 1 1 d .
H52 H 0.0745 0.9085 0.2357 0.103 Uiso 1 1 calc R
C53 C 0.2115(5) 0.8848(5) 0.2640(4) 0.070(2) Uani 1 1 d .
H53 H 0.2033 0.8651 0.3036 0.084 Uiso 1 1 calc R
C54 C 0.3022(5) 0.8874(4) 0.2465(4) 0.0564(16) Uani 1 1 d .
H54 H 0.3548 0.8698 0.2744 0.068 Uiso 1 1 calc R
C55 C 0.5706(4) 1.1477(4) 0.3934(4) 0.0508(15) Uani 1 1 d .
C56 C 0.6353(5) 1.1155(4) 0.4399(3) 0.0575(17) Uani 1 1 d .
H56 H 0.6591 1.0686 0.4235 0.069 Uiso 1 1 calc R
C57 C 0.6658(7) 1.1516(5) 0.5108(4) 0.082(3) Uani 1 1 d .
H57 H 0.7113 1.1300 0.5413 0.099 Uiso 1 1 calc R
C58 C 0.6285(9) 1.2188(6) 0.5352(5) 0.097(3) Uani 1 1 d .
H58 H 0.6463 1.2418 0.5830 0.116 Uiso 1 1 calc R
C59 C 0.5654(7) 1.2527(5) 0.4902(5) 0.086(3) Uani 1 1 d .
H59 H 0.5421 1.2996 0.5072 0.103 Uiso 1 1 calc R
C60 C 0.5367(5) 1.2186(4) 0.4212(4) 0.069(2) Uani 1 1 d .
H60 H 0.4934 1.2425 0.3912 0.083 Uiso 1 1 calc R
C61 C 0.9482(5) 0.6340(4) 0.8486(3) 0.0514(15) Uani 1 1 d .
H61 H 0.9874 0.5930 0.8457 0.062 Uiso 1 1 calc R
C62 C 0.9293(6) 0.6650(5) 0.9135(4) 0.073(2) Uani 1 1 d .
H62 H 0.9567 0.6451 0.9530 0.088 Uiso 1 1 calc R
C63 C 0.8708(6) 0.7247(5) 0.9202(3) 0.069(2) Uani 1 1 d .
H63 H 0.8571 0.7446 0.9635 0.082 Uiso 1 1 calc R
C64 C 0.8325(5) 0.7544(4) 0.8611(3) 0.0553(16) Uani 1 1 d .
C65 C 0.8559(4) 0.7219(3) 0.7979(3) 0.0424(13) Uani 1 1 d .
C66 C 0.8040(4) 0.7357(4) 0.6159(3) 0.0469(14) Uani 1 1 d .
H66 H 0.8201 0.7118 0.5745 0.056 Uiso 1 1 calc R
C67 C 0.7410(5) 0.7941(4) 0.6125(3) 0.0556(16) Uani 1 1 d .
H67 H 0.7157 0.8079 0.5695 0.067 Uiso 1 1 calc R
C68 C 0.7166(5) 0.8303(4) 0.6710(4) 0.0587(17) Uani 1 1 d .
H68 H 0.6746 0.8694 0.6688 0.070 Uiso 1 1 calc R
C69 C 0.7553(5) 0.8086(4) 0.7359(4) 0.0543(16) Uani 1 1 d .
C70 C 0.8173(4) 0.7493(3) 0.7354(3) 0.0406(13) Uani 1 1 d .
C71 C 0.7681(6) 0.8167(5) 0.8608(4) 0.075(2) Uani 1 1 d .
H71 H 0.7522 0.8397 0.9025 0.090 Uiso 1 1 calc R
C72 C 0.7319(6) 0.8407(5) 0.8014(4) 0.073(2) Uani 1 1 d .
H72 H 0.6899 0.8798 0.8024 0.088 Uiso 1 1 calc R
C73 C 1.1054(5) 0.7384(4) 0.7629(3) 0.0551(16) Uani 1 1 d .
H73 H 1.0858 0.7431 0.8054 0.066 Uiso 1 1 calc R
C74 C 1.1951(5) 0.7800(4) 0.7619(4) 0.068(2) Uani 1 1 d .
H74 H 1.2339 0.8112 0.8035 0.082 Uiso 1 1 calc R
C75 C 1.2257(5) 0.7756(4) 0.7022(4) 0.0651(19) Uani 1 1 d .
H75 H 1.2855 0.8033 0.7022 0.078 Uiso 1 1 calc R
C76 C 1.1669(5) 0.7287(4) 0.6391(4) 0.0530(16) Uani 1 1 d .
C77 C 1.0788(4) 0.6875(3) 0.6443(3) 0.0412(13) Uani 1 1 d .
C78 C 0.8712(4) 0.5549(3) 0.5361(3) 0.0421(13) Uani 1 1 d .
H78 H 0.8152 0.5266 0.5419 0.051 Uiso 1 1 calc R
C79 C 0.8874(5) 0.5477(4) 0.4690(3) 0.0518(16) Uani 1 1 d .
H79 H 0.8417 0.5162 0.4309 0.062 Uiso 1 1 calc R
C80 C 0.9686(5) 0.5858(4) 0.4583(3) 0.0557(17) Uani 1 1 d .
H80 H 0.9789 0.5813 0.4130 0.067 Uiso 1 1 calc R
C81 C 1.0382(4) 0.6328(4) 0.5166(3) 0.0471(14) Uani 1 1 d .
C82 C 1.0151(4) 0.6386(3) 0.5826(3) 0.0392(13) Uani 1 1 d .
C83 C 1.1889(5) 0.7200(4) 0.5713(4) 0.0644(19) Uani 1 1 d .
H83 H 1.2475 0.7462 0.5673 0.077 Uiso 1 1 calc R
C84 C 1.1288(5) 0.6761(5) 0.5135(4) 0.0648(19) Uani 1 1 d .
H84 H 1.1456 0.6733 0.4702 0.078 Uiso 1 1 calc R
C85 C 1.0823(4) 0.5236(4) 0.7313(3) 0.0485(15) Uani 1 1 d .
H85 H 1.1283 0.5667 0.7337 0.058 Uiso 1 1 calc R
C86 C 1.1149(5) 0.4537(4) 0.7471(3) 0.0583(17) Uani 1 1 d .
H86 H 1.1820 0.4507 0.7595 0.070 Uiso 1 1 calc R
C87 C 1.0503(5) 0.3896(4) 0.7447(3) 0.0550(17) Uani 1 1 d .
H87 H 1.0727 0.3434 0.7568 0.066 Uiso 1 1 calc R
C88 C 0.9499(5) 0.3938(3) 0.7237(3) 0.0428(14) Uani 1 1 d .
C89 C 0.9221(4) 0.4665(3) 0.7084(3) 0.0376(13) Uani 1 1 d .
C90 C 0.7065(4) 0.5599(4) 0.6593(3) 0.0489(15) Uani 1 1 d .
H90 H 0.6907 0.6094 0.6510 0.059 Uiso 1 1 calc R
C91 C 0.6301(5) 0.5001(5) 0.6539(4) 0.0643(19) Uani 1 1 d .
H91 H 0.5651 0.5103 0.6425 0.077 Uiso 1 1 calc R
C92 C 0.6507(5) 0.4280(4) 0.6651(3) 0.0561(17) Uani 1 1 d .
H92 H 0.6000 0.3876 0.6604 0.067 Uiso 1 1 calc R
C93 C 0.7486(5) 0.4137(4) 0.6841(3) 0.0491(15) Uani 1 1 d .
C94 C 0.8212(4) 0.4762(3) 0.6888(3) 0.0404(13) Uani 1 1 d .
C95 C 0.8760(6) 0.3315(4) 0.7194(4) 0.0595(18) Uani 1 1 d .
H95 H 0.8937 0.2831 0.7294 0.071 Uiso 1 1 calc R
C96 C 0.7796(6) 0.3407(4) 0.7011(3) 0.0616(18) Uani 1 1 d .
H96 H 0.7325 0.2987 0.6995 0.074 Uiso 1 1 calc R
C97 C 0.6078(18) 0.4622(14) 0.0418(12) 0.266(13) Uani 1 1 d .
H97A H 0.5520 0.4225 0.0213 0.399 Uiso 1 1 calc R
H97B H 0.6515 0.4608 0.0104 0.399 Uiso 1 1 calc R
H97C H 0.5861 0.5139 0.0493 0.399 Uiso 1 1 calc R
C98 C 0.6586(15) 0.4463(14) 0.1084(14) 0.201(10) Uani 1 1 d .
N7 N 0.7019(15) 0.4167(17) 0.1583(9) 0.298(15) Uani 1 1 d .

loop_
_atom_site_aniso_label
_atom_site_aniso_U_11
_atom_site_aniso_U_22
_atom_site_aniso_U_33
_atom_site_aniso_U_23
_atom_site_aniso_U_13
_atom_site_aniso_U_12
Cd1 0.0447(3) 0.0565(3) 0.0387(2) 0.0059(2) 0.01108(19) 0.0058(2)
Cd2 0.0508(3) 0.0554(3) 0.0483(3) 0.0091(2) 0.0082(2) -0.0032(2)
Cd3 0.0449(3) 0.0440(3) 0.0468(3) 0.0089(2) 0.0104(2) 0.00074(19)
Cd4 0.0411(3) 0.0463(3) 0.0456(3) 0.0042(2) 0.0062(2) 0.00473(19)
Fe1 0.0334(4) 0.0378(4) 0.0365(4) 0.0087(3) 0.0086(3) 0.0036(3)
S1 0.0629(11) 0.0742(12) 0.0573(10) 0.0059(9) 0.0308(9) 0.0008(9)
S2 0.0432(8) 0.0511(9) 0.0448(8) 0.0101(7) 0.0114(7) 0.0064(7)
S3 0.0508(9) 0.0516(10) 0.0448(9) 0.0059(7) 0.0060(7) -0.0010(7)
S4 0.0423(9) 0.0516(9) 0.0472(9) 0.0002(7) 0.0099(7) 0.0020(7)
S5 0.0496(9) 0.0494(9) 0.0488(9) 0.0111(7) 0.0054(7) -0.0035(7)
S6 0.0790(13) 0.0733(12) 0.0489(10) 0.0193(9) 0.0212(9) 0.0137(10)
S7 0.0747(14) 0.0812(15) 0.0968(16) 0.0187(12) -0.0211(12) -0.0247(11)
S8 0.0563(10) 0.0454(9) 0.0452(9) 0.0069(7) 0.0059(7) 0.0061(7)
S9 0.0448(9) 0.0530(9) 0.0473(9) 0.0108(7) 0.0027(7) -0.0020(7)
S10 0.0688(11) 0.0514(10) 0.0541(10) 0.0055(8) 0.0114(8) 0.0155(8)
N1 0.047(3) 0.043(3) 0.041(3) 0.011(2) 0.011(2) 0.002(2)
N2 0.035(3) 0.042(3) 0.043(3) 0.012(2) 0.007(2) 0.006(2)
N3 0.037(3) 0.038(3) 0.045(3) 0.008(2) 0.007(2) 0.003(2)
N4 0.033(2) 0.035(2) 0.043(3) 0.011(2) 0.011(2) 0.0033(19)
N5 0.041(3) 0.039(3) 0.041(3) 0.007(2) 0.013(2) 0.005(2)
N6 0.033(3) 0.050(3) 0.035(2) 0.011(2) 0.012(2) 0.003(2)
C1 0.056(4) 0.090(5) 0.035(3) 0.016(3) 0.017(3) 0.012(4)
C2 0.071(5) 0.071(5) 0.064(5) 0.012(4) 0.028(4) 0.017(4)
C3 0.115(8) 0.076(6) 0.077(6) 0.019(4) 0.041(5) 0.020(5)
C4 0.127(9) 0.117(8) 0.069(6) 0.038(6) 0.050(6) 0.067(7)
C5 0.073(6) 0.156(10) 0.068(6) 0.044(6) 0.018(5) 0.051(7)
C6 0.062(5) 0.099(6) 0.060(5) 0.017(4) 0.016(4) 0.023(4)
C7 0.039(3) 0.044(3) 0.042(3) 0.005(3) 0.007(3) 0.016(3)
C8 0.057(4) 0.058(4) 0.059(4) 0.016(3) 0.009(3) 0.007(3)
C9 0.066(5) 0.064(5) 0.057(4) 0.020(3) -0.001(4) 0.016(4)
C10 0.051(4) 0.075(5) 0.071(5) 0.005(4) -0.004(4) 0.002(4)
C11 0.067(5) 0.086(6) 0.062(5) 0.020(4) 0.002(4) -0.022(4)
C12 0.052(4) 0.065(4) 0.061(4) 0.017(3) 0.008(3) -0.003(3)
C13 0.053(4) 0.068(4) 0.029(3) 0.003(3) 0.013(3) 0.008(3)
C14 0.096(6) 0.066(5) 0.048(4) 0.011(4) 0.012(4) -0.009(4)
C15 0.106(7) 0.079(6) 0.064(5) 0.030(4) 0.011(5) 0.002(5)
C16 0.094(7) 0.125(9) 0.062(5) 0.038(6) 0.021(5) 0.016(6)
C17 0.142(9) 0.127(9) 0.030(4) -0.006(5) 0.010(5) -0.002(7)
C18 0.110(7) 0.068(5) 0.047(4) 0.001(4) 0.008(4) 0.005(4)
C19 0.043(3) 0.039(3) 0.049(4) 0.013(3) 0.011(3) 0.005(3)
C20 0.058(4) 0.069(5) 0.056(4) 0.002(3) 0.010(3) -0.007(3)
C21 0.075(6) 0.096(7) 0.070(5) 0.004(5) -0.005(5) -0.006(5)
C22 0.063(5) 0.058(5) 0.116(8) 0.003(5) -0.017(5) -0.006(4)
C23 0.046(4) 0.075(6) 0.137(9) 0.027(6) 0.025(5) -0.005(4)
C24 0.064(5) 0.067(5) 0.077(5) 0.013(4) 0.028(4) 0.000(4)
C25 0.051(4) 0.054(4) 0.043(3) 0.004(3) 0.007(3) -0.002(3)
C26 0.055(5) 0.074(5) 0.086(5) 0.012(4) -0.004(4) -0.012(4)
C27 0.105(8) 0.079(7) 0.094(7) 0.007(5) -0.007(6) -0.033(6)
C28 0.136(10) 0.048(5) 0.127(9) -0.006(5) 0.006(7) -0.019(6)
C29 0.103(8) 0.059(6) 0.155(10) -0.022(6) -0.005(7) 0.018(5)
C30 0.064(5) 0.057(5) 0.109(7) -0.016(4) -0.010(5) 0.002(4)
C31 0.034(3) 0.069(4) 0.058(4) 0.024(3) 0.005(3) 0.005(3)
C32 0.057(4) 0.063(5) 0.081(5) 0.022(4) 0.012(4) 0.010(3)
C33 0.075(6) 0.083(6) 0.093(6) 0.013(5) 0.014(5) 0.021(5)
C34 0.081(6) 0.072(6) 0.158(10) 0.057(7) 0.008(7) 0.016(5)
C35 0.071(6) 0.123(9) 0.124(9) 0.079(7) 0.013(6) 0.008(6)
C36 0.060(5) 0.094(6) 0.090(6) 0.056(5) 0.011(4) 0.015(4)
C37 0.074(6) 0.088(6) 0.054(4) 0.020(4) -0.012(4) -0.025(4)
C38 0.094(7) 0.108(7) 0.060(5) 0.022(5) 0.006(4) -0.021(6)
C39 0.147(11) 0.121(9) 0.076(6) 0.046(6) -0.002(7) -0.035(8)
C40 0.135(11) 0.147(11) 0.107(9) 0.060(8) -0.034(8) 0.011(9)
C41 0.086(8) 0.186(14) 0.143(11) 0.085(10) -0.030(7) 0.003(8)
C42 0.066(6) 0.144(10) 0.111(8) 0.060(7) -0.003(5) -0.023(6)
C43 0.055(4) 0.031(3) 0.041(3) 0.013(2) 0.008(3) 0.009(3)
C44 0.064(4) 0.039(3) 0.048(4) 0.010(3) 0.018(3) 0.003(3)
C45 0.098(6) 0.050(4) 0.041(4) 0.007(3) 0.020(4) 0.018(4)
C46 0.078(6) 0.061(5) 0.058(5) 0.000(4) -0.008(4) 0.007(4)
C47 0.052(4) 0.057(4) 0.071(5) 0.005(4) -0.005(4) -0.002(3)
C48 0.045(4) 0.049(4) 0.071(4) 0.011(3) 0.018(3) 0.010(3)
C49 0.042(3) 0.043(3) 0.046(3) 0.000(3) 0.000(3) 0.002(3)
C50 0.058(5) 0.096(6) 0.065(5) 0.016(4) 0.003(4) 0.023(4)
C51 0.057(5) 0.148(9) 0.079(6) 0.011(6) -0.005(5) 0.035(5)
C52 0.049(5) 0.111(7) 0.087(6) -0.007(5) 0.016(4) 0.011(4)
C53 0.057(5) 0.077(5) 0.071(5) 0.002(4) 0.018(4) 0.005(4)
C54 0.048(4) 0.054(4) 0.067(4) 0.010(3) 0.013(3) 0.008(3)
C55 0.046(4) 0.039(3) 0.072(4) 0.011(3) 0.027(3) -0.001(3)
C56 0.083(5) 0.035(3) 0.053(4) 0.013(3) 0.012(4) 0.002(3)
C57 0.119(7) 0.053(5) 0.069(5) 0.020(4) 0.013(5) -0.017(5)
C58 0.156(10) 0.075(6) 0.052(5) -0.004(4) 0.035(6) -0.023(6)
C59 0.109(7) 0.056(5) 0.097(7) -0.012(5) 0.060(6) -0.002(5)
C60 0.063(5) 0.052(4) 0.089(6) -0.002(4) 0.024(4) 0.000(3)
C61 0.069(4) 0.048(4) 0.037(3) 0.010(3) 0.010(3) 0.010(3)
C62 0.103(6) 0.069(5) 0.044(4) 0.018(4) 0.005(4) 0.006(5)
C63 0.095(6) 0.073(5) 0.036(4) -0.002(3) 0.024(4) 0.003(4)
C64 0.062(4) 0.056(4) 0.046(4) -0.002(3) 0.018(3) 0.005(3)
C65 0.042(3) 0.043(3) 0.043(3) 0.007(3) 0.014(3) 0.000(3)
C66 0.048(4) 0.049(4) 0.046(3) 0.021(3) 0.009(3) 0.008(3)
C67 0.063(4) 0.056(4) 0.052(4) 0.021(3) 0.013(3) 0.016(3)
C68 0.062(4) 0.044(4) 0.075(5) 0.021(3) 0.015(4) 0.019(3)
C69 0.049(4) 0.050(4) 0.067(4) 0.008(3) 0.023(3) 0.009(3)
C70 0.035(3) 0.041(3) 0.046(3) 0.004(3) 0.013(3) 0.004(2)
C71 0.087(6) 0.077(5) 0.066(5) -0.006(4) 0.037(4) 0.029(4)
C72 0.087(6) 0.071(5) 0.070(5) 0.006(4) 0.032(4) 0.042(4)
C73 0.055(4) 0.054(4) 0.053(4) 0.004(3) 0.011(3) 0.002(3)
C74 0.049(4) 0.069(5) 0.071(5) -0.001(4) 0.002(4) -0.013(3)
C75 0.046(4) 0.052(4) 0.094(6) 0.017(4) 0.014(4) -0.011(3)
C76 0.044(4) 0.045(4) 0.074(5) 0.022(3) 0.014(3) 0.006(3)
C77 0.036(3) 0.039(3) 0.053(4) 0.018(3) 0.010(3) 0.006(2)
C78 0.037(3) 0.044(3) 0.042(3) 0.005(3) 0.004(3) 0.004(2)
C79 0.053(4) 0.057(4) 0.045(4) 0.014(3) 0.005(3) 0.015(3)
C80 0.064(4) 0.067(4) 0.044(4) 0.019(3) 0.017(3) 0.023(4)
C81 0.050(4) 0.054(4) 0.047(3) 0.025(3) 0.015(3) 0.018(3)
C82 0.043(3) 0.034(3) 0.048(3) 0.019(3) 0.013(3) 0.011(2)
C83 0.056(4) 0.062(5) 0.093(6) 0.037(4) 0.037(4) 0.011(4)
C84 0.057(4) 0.081(5) 0.078(5) 0.039(4) 0.038(4) 0.019(4)
C85 0.037(3) 0.051(4) 0.057(4) 0.010(3) 0.010(3) 0.009(3)
C86 0.060(4) 0.063(5) 0.056(4) 0.017(3) 0.012(3) 0.021(4)
C87 0.078(5) 0.043(4) 0.050(4) 0.014(3) 0.017(3) 0.026(3)
C88 0.060(4) 0.041(3) 0.028(3) 0.005(2) 0.012(3) 0.015(3)
C89 0.050(3) 0.035(3) 0.029(3) 0.003(2) 0.012(2) 0.008(3)
C90 0.043(4) 0.055(4) 0.052(4) 0.015(3) 0.014(3) 0.005(3)
C91 0.044(4) 0.085(6) 0.068(5) 0.025(4) 0.016(3) 0.002(4)
C92 0.046(4) 0.066(5) 0.054(4) 0.013(3) 0.013(3) -0.014(3)
C93 0.058(4) 0.045(4) 0.040(3) 0.006(3) 0.010(3) -0.006(3)
C94 0.051(4) 0.040(3) 0.030(3) 0.007(2) 0.009(3) 0.002(3)
C95 0.075(5) 0.040(4) 0.063(4) 0.015(3) 0.013(4) 0.005(3)
C96 0.077(5) 0.046(4) 0.057(4) 0.009(3) 0.015(4) -0.008(3)
C97 0.28(3) 0.28(3) 0.20(2) 0.03(2) 0.05(2) -0.11(2)
C98 0.131(16) 0.24(2) 0.20(2) -0.04(2) 0.072(16) -0.079(15)
N7 0.190(17) 0.49(4) 0.135(12) 0.034(17) -0.029(11) -0.16(2)

loop_
_atom_type_symbol
_atom_type_description
_atom_type_scat_dispersion_real
_atom_type_scat_dispersion_imag
_atom_type_scat_source
C C 0.0033 0.0016 'International Tables Vol C Tables 4.2.6.8 and 6.1.1.4'
H H 0.0000 0.0000 'International Tables Vol C Tables 4.2.6.8 and 6.1.1.4'
N N 0.0061 0.0033 'International Tables Vol C Tables 4.2.6.8 and 6.1.1.4'
O O 0.0106 0.0060 'International Tables Vol C Tables 4.2.6.8 and 6.1.1.4'
Fe Fe 0.3463 0.8444 'International Tables Vol C Tables 4.2.6.8 and 6.1.1.4'
S S 0.1246 0.1234 'International Tables Vol C Tables 4.2.6.8 and 6.1.1.4'
Cd Cd -0.8075 1.2024 'International Tables Vol C Tables 4.2.6.8 and 6.1.1.4'

loop_
_geom_angle_atom_site_label_1
_geom_angle_atom_site_label_2
_geom_angle_atom_site_label_3
_geom_angle
S1 Cd1 S3 113.45(6)
S1 Cd1 S4 108.08(6)
S3 Cd1 S4 110.80(5)
S1 Cd1 S2 111.27(6)
S3 Cd1 S2 101.16(5)
S4 Cd1 S2 112.05(5)
S7 Cd2 S9 113.77(7)
S7 Cd2 S3 115.32(8)
S9 Cd2 S3 108.26(5)
S7 Cd2 S5 112.02(7)
S9 Cd2 S5 104.97(5)
S3 Cd2 S5 101.33(5)
S6 Cd3 S2 114.45(6)
S6 Cd3 S5 122.25(6)
S2 Cd3 S5 109.08(6)
S6 Cd3 S8 101.14(6)
S2 Cd3 S8 116.89(5)
S5 Cd3 S8 90.76(5)
S10 Cd4 S8 121.31(6)
S10 Cd4 S9 100.92(6)
S8 Cd4 S9 107.78(5)
S10 Cd4 S4 111.68(6)
S8 Cd4 S4 116.81(6)
S9 Cd4 S4 92.50(6)
N4 Fe1 N1 174.12(19)
N4 Fe1 N3 82.91(19)
N1 Fe1 N3 93.7(2)
N4 Fe1 N2 92.56(18)
N1 Fe1 N2 82.83(19)
N3 Fe1 N2 93.49(19)
N4 Fe1 N6 94.58(18)
N1 Fe1 N6 89.17(19)
N3 Fe1 N6 174.79(19)
N2 Fe1 N6 91.17(19)
N4 Fe1 N5 91.45(18)
N1 Fe1 N5 93.54(19)
N3 Fe1 N5 93.04(19)
N2 Fe1 N5 172.72(19)
N6 Fe1 N5 82.44(19)
C1 S1 Cd1 105.2(2)
C7 S2 Cd3 103.71(19)
C7 S2 Cd1 105.4(2)
Cd3 S2 Cd1 111.77(6)
C13 S3 Cd1 105.8(2)
C13 S3 Cd2 98.9(2)
Cd1 S3 Cd2 112.07(6)
C19 S4 Cd1 109.3(2)
C19 S4 Cd4 109.4(2)
Cd1 S4 Cd4 114.14(6)
C25 S5 Cd3 113.8(2)
C25 S5 Cd2 104.2(2)
Cd3 S5 Cd2 119.30(6)
C31 S6 Cd3 110.6(2)
C37 S7 Cd2 103.1(2)
C43 S8 Cd4 110.38(19)
C43 S8 Cd3 105.61(19)
Cd4 S8 Cd3 114.30(6)
C49 S9 Cd2 98.14(19)
C49 S9 Cd4 106.0(2)
Cd2 S9 Cd4 115.57(6)
C55 S10 Cd4 112.6(2)
C61 N1 C65 116.0(5)
C61 N1 Fe1 130.8(4)
C65 N1 Fe1 113.2(4)
C66 N2 C70 116.7(5)
C66 N2 Fe1 130.6(4)
C70 N2 Fe1 112.4(4)
C73 N3 C77 116.7(5)
C73 N3 Fe1 130.6(4)
C77 N3 Fe1 112.6(4)
C78 N4 C82 116.4(5)
C78 N4 Fe1 130.5(4)
C82 N4 Fe1 113.1(4)
C85 N5 C89 116.9(5)
C85 N5 Fe1 130.2(4)
C89 N5 Fe1 112.9(4)
C90 N6 C94 116.4(5)
C90 N6 Fe1 130.6(4)
C94 N6 Fe1 112.9(4)
C6 C1 C2 118.0(7)
C6 C1 S1 119.2(6)
C2 C1 S1 122.5(5)
C1 C2 C3 120.4(8)
C1 C2 H2 119.8
C3 C2 H2 119.8
C4 C3 C2 119.3(9)
C4 C3 H3 120.3
C2 C3 H3 120.3
C5 C4 C3 119.3(9)
C5 C4 H4 120.4
C3 C4 H4 120.4
C4 C5 C6 122.2(9)
C4 C5 H5 118.9
C6 C5 H5 118.9
C5 C6 C1 120.7(9)
C5 C6 H6 119.6
C1 C6 H6 119.6
C12 C7 C8 118.2(6)
C12 C7 S2 121.6(5)
C8 C7 S2 120.1(5)
C7 C8 C9 121.0(7)
C7 C8 H8 119.5
C9 C8 H8 119.5
C10 C9 C8 120.0(7)
C10 C9 H9 120.0
C8 C9 H9 120.0
C11 C10 C9 118.9(7)
C11 C10 H10 120.6
C9 C10 H10 120.6
C10 C11 C12 121.4(7)
C10 C11 H11 119.3
C12 C11 H11 119.3
C7 C12 C11 120.5(6)
C7 C12 H12 119.7
C11 C12 H12 119.7
C18 C13 C14 117.6(6)
C18 C13 S3 118.9(6)
C14 C13 S3 123.4(5)
C15 C14 C13 121.7(7)
C15 C14 H14 119.2
C13 C14 H14 119.2
C16 C15 C14 120.4(8)
C16 C15 H15 119.8
C14 C15 H15 119.8
C15 C16 C17 119.6(8)
C15 C16 H16 120.2
C17 C16 H16 120.2
C18 C17 C16 119.7(8)
C18 C17 H17 120.1
C16 C17 H17 120.1
C13 C18 C17 121.0(8)
C13 C18 H18 119.5
C17 C18 H18 119.5
C20 C19 C24 118.0(6)
C20 C19 S4 122.1(5)
C24 C19 S4 119.9(5)
C19 C20 C21 121.8(7)
C19 C20 H20 119.1
C21 C20 H20 119.1
C22 C21 C20 120.3(8)
C22 C21 H21 119.8
C20 C21 H21 119.8
C21 C22 C23 119.6(8)
C21 C22 H22 120.2
C23 C22 H22 120.2
C22 C23 C24 120.5(8)
C22 C23 H23 119.8
C24 C23 H23 119.8
C19 C24 C23 119.7(8)
C19 C24 H24 120.1
C23 C24 H24 120.1
C30 C25 C26 117.7(7)
C30 C25 S5 123.0(5)
C26 C25 S5 119.1(6)
C25 C26 C27 120.9(8)
C25 C26 H26 119.6
C27 C26 H26 119.6
C28 C27 C26 120.4(9)
C28 C27 H27 119.8
C26 C27 H27 119.8
C27 C28 C29 120.0(9)
C27 C28 H28 120.0
C29 C28 H28 120.0
C28 C29 C30 119.5(9)
C28 C29 H29 120.3
C30 C29 H29 120.3
C25 C30 C29 121.5(8)
C25 C30 H30 119.2
C29 C30 H30 119.2
C32 C31 C36 117.6(7)
C32 C31 S6 124.4(5)
C36 C31 S6 118.0(6)
C31 C32 C33 121.1(7)
C31 C32 H32 119.5
C33 C32 H32 119.5
C34 C33 C32 119.0(9)
C34 C33 H33 120.5
C32 C33 H33 120.5
C33 C34 C35 119.6(9)
C33 C34 H34 120.2
C35 C34 H34 120.2
C36 C35 C34 121.5(9)
C36 C35 H35 119.2
C34 C35 H35 119.2
C35 C36 C31 121.1(9)
C35 C36 H36 119.5
C31 C36 H36 119.5
C38 C37 C42 115.8(9)
C38 C37 S7 125.0(8)
C42 C37 S7 119.2(7)
C37 C38 C39 122.7(10)
C37 C38 H38 118.7
C39 C38 H38 118.7
C38 C39 C40 118.2(10)
C38 C39 H39 120.9
C40 C39 H39 120.9
C41 C40 C39 120.0(12)
C41 C40 H40 120.0
C39 C40 H40 120.0
C40 C41 C42 119.7(12)
C40 C41 H41 120.2
C42 C41 H41 120.2
C41 C42 C37 123.5(10)
C41 C42 H42 118.2
C37 C42 H42 118.2
C44 C43 C48 118.6(6)
C44 C43 S8 118.4(5)
C48 C43 S8 123.0(5)
C43 C44 C45 119.8(6)
C43 C44 H44 120.1
C45 C44 H44 120.1
C46 C45 C44 121.9(7)
C46 C45 H45 119.1
C44 C45 H45 119.1
C45 C46 C47 118.8(6)
C45 C46 H46 120.6
C47 C46 H46 120.6
C46 C47 C48 121.0(7)
C46 C47 H47 119.5
C48 C47 H47 119.5
C47 C48 C43 119.8(6)
C47 C48 H48 120.1
C43 C48 H48 120.1
C54 C49 C50 120.0(7)
C54 C49 S9 121.7(5)
C50 C49 S9 118.3(6)
C49 C50 C51 119.5(8)
C49 C50 H50 120.3
C51 C50 H50 120.3
C52 C51 C50 120.0(8)
C52 C51 H51 120.0
C50 C51 H51 120.0
C53 C52 C51 120.5(8)
C53 C52 H52 119.8
C51 C52 H52 119.8
C52 C53 C54 120.1(8)
C52 C53 H53 119.9
C54 C53 H53 119.9
C49 C54 C53 119.9(7)
C49 C54 H54 120.0
C53 C54 H54 120.0
C56 C55 C60 116.8(7)
C56 C55 S10 124.3(5)
C60 C55 S10 118.9(6)
C55 C56 C57 121.4(7)
C55 C56 H56 119.3
C57 C56 H56 119.3
C58 C57 C56 119.3(8)
C58 C57 H57 120.3
C56 C57 H57 120.3
C59 C58 C57 120.6(8)
C59 C58 H58 119.7
C57 C58 H58 119.7
C60 C59 C58 120.2(8)
C60 C59 H59 119.9
C58 C59 H59 119.9
C59 C60 C55 121.6(8)
C59 C60 H60 119.2
C55 C60 H60 119.2
N1 C61 C62 122.4(6)
N1 C61 H61 118.8
C62 C61 H61 118.8
C63 C62 C61 120.9(6)
C63 C62 H62 119.5
C61 C62 H62 119.5
C62 C63 C64 118.4(6)
C62 C63 H63 120.8
C64 C63 H63 120.8
C63 C64 C65 117.9(6)
C63 C64 C71 123.9(6)
C65 C64 C71 118.2(6)
N1 C65 C64 124.4(6)
N1 C65 C70 115.4(5)
C64 C65 C70 120.2(6)
N2 C66 C67 123.2(6)
N2 C66 H66 118.4
C67 C66 H66 118.4
C68 C67 C66 120.2(6)
C68 C67 H67 119.9
C66 C67 H67 119.9
C67 C68 C69 119.3(6)
C67 C68 H68 120.3
C69 C68 H68 120.3
C70 C69 C68 117.5(6)
C70 C69 C72 117.8(6)
C68 C69 C72 124.6(6)
N2 C70 C69 123.0(5)
N2 C70 C65 116.0(5)
C69 C70 C65 120.9(5)
C72 C71 C64 120.5(6)
C72 C71 H71 119.7
C64 C71 H71 119.7
C71 C72 C69 122.3(6)
C71 C72 H72 118.8
C69 C72 H72 118.8
N3 C73 C74 122.1(6)
N3 C73 H73 119.0
C74 C73 H73 119.0
C75 C74 C73 121.1(7)
C75 C74 H74 119.5
C73 C74 H74 119.5
C74 C75 C76 119.5(6)
C74 C75 H75 120.3
C76 C75 H75 120.3
C77 C76 C75 116.4(6)
C77 C76 C83 117.9(6)
C75 C76 C83 125.6(6)
N3 C77 C76 124.2(6)
N3 C77 C82 116.0(5)
C76 C77 C82 119.7(5)
N4 C78 C79 123.1(6)
N4 C78 H78 118.4
C79 C78 H78 118.4
C80 C79 C78 120.6(6)
C80 C79 H79 119.7
C78 C79 H79 119.7
C79 C80 C81 119.3(6)
C79 C80 H80 120.3
C81 C80 H80 120.3
C82 C81 C80 116.5(6)
C82 C81 C84 117.9(6)
C80 C81 C84 125.6(6)
N4 C82 C81 124.0(5)
N4 C82 C77 115.2(5)
C81 C82 C77 120.7(5)
C84 C83 C76 122.5(6)
C84 C83 H83 118.7
C76 C83 H83 118.7
C83 C84 C81 121.2(6)
C83 C84 H84 119.4
C81 C84 H84 119.4
N5 C85 C86 122.2(6)
N5 C85 H85 118.9
C86 C85 H85 118.9
C87 C86 C85 120.9(6)
C87 C86 H86 119.6
C85 C86 H86 119.6
C86 C87 C88 119.2(6)
C86 C87 H87 120.4
C88 C87 H87 120.4
C87 C88 C89 116.9(6)
C87 C88 C95 124.4(6)
C89 C88 C95 118.7(6)
N5 C89 C88 123.9(5)
N5 C89 C94 116.0(5)
C88 C89 C94 120.2(5)
N6 C90 C91 123.0(6)
N6 C90 H90 118.5
C91 C90 H90 118.5
C92 C91 C90 119.7(6)
C92 C91 H91 120.1
C90 C91 H91 120.1
C91 C92 C93 119.9(6)
C91 C92 H92 120.0
C93 C92 H92 120.0
C94 C93 C92 117.2(6)
C94 C93 C96 117.8(6)
C92 C93 C96 124.9(6)
N6 C94 C93 123.6(5)
N6 C94 C89 115.8(5)
C93 C94 C89 120.6(5)
C96 C95 C88 121.3(6)
C96 C95 H95 119.3
C88 C95 H95 119.3
C95 C96 C93 121.5(6)
C95 C96 H96 119.3
C93 C96 H96 119.3
C98 C97 H97A 109.5
C98 C97 H97B 109.5
H97A C97 H97B 109.5
C98 C97 H97C 109.5
H97A C97 H97C 109.5
H97B C97 H97C 109.5
N7 C98 C97 167(3)

loop_
_geom_bond_atom_site_label_1
_geom_bond_atom_site_label_2
_geom_bond_distance
Cd1 S1 2.4684(18)
Cd1 S3 2.5378(16)
Cd1 S4 2.5687(17)
Cd1 S2 2.5833(16)
Cd2 S7 2.449(2)
Cd2 S9 2.5338(18)
Cd2 S3 2.5673(18)
Cd2 S5 2.5844(17)
Cd3 S6 2.4808(18)
Cd3 S2 2.5438(16)
Cd3 S5 2.5566(16)
Cd3 S8 2.5662(17)
Cd4 S10 2.4701(18)
Cd4 S8 2.5345(17)
Cd4 S9 2.5622(16)
Cd4 S4 2.5757(17)
Fe1 N4 1.963(4)
Fe1 N1 1.966(5)
Fe1 N3 1.971(5)
Fe1 N2 1.973(4)
Fe1 N6 1.974(5)
Fe1 N5 1.980(5)
S1 C1 1.763(8)
S2 C7 1.778(6)
S3 C13 1.784(6)
S4 C19 1.770(6)
S5 C25 1.764(7)
S6 C31 1.750(7)
S7 C37 1.772(9)
S8 C43 1.769(6)
S9 C49 1.803(6)
S10 C55 1.744(7)
N1 C61 1.342(7)
N1 C65 1.368(7)
N2 C66 1.330(7)
N2 C70 1.373(7)
N3 C73 1.337(7)
N3 C77 1.356(7)
N4 C78 1.339(7)
N4 C82 1.360(7)
N5 C85 1.338(7)
N5 C89 1.356(7)
N6 C90 1.341(7)
N6 C94 1.364(7)
C1 C6 1.377(10)
C1 C2 1.395(10)
C2 C3 1.398(11)
C2 H2 0.9300
C3 C4 1.383(13)
C3 H3 0.9300
C4 C5 1.349(13)
C4 H4 0.9300
C5 C6 1.358(12)
C5 H5 0.9300
C6 H6 0.9300
C7 C12 1.375(9)
C7 C8 1.386(9)
C8 C9 1.390(9)
C8 H8 0.9300
C9 C10 1.388(10)
C9 H9 0.9300
C10 C11 1.354(10)
C10 H10 0.9300
C11 C12 1.394(9)
C11 H11 0.9300
C12 H12 0.9300
C13 C18 1.372(9)
C13 C14 1.378(9)
C14 C15 1.361(10)
C14 H14 0.9300
C15 C16 1.350(11)
C15 H15 0.9300
C16 C17 1.379(13)
C16 H16 0.9300
C17 C18 1.377(12)
C17 H17 0.9300
C18 H18 0.9300
C19 C20 1.363(9)
C19 C24 1.378(9)
C20 C21 1.379(10)
C20 H20 0.9300
C21 C22 1.353(13)
C21 H21 0.9300
C22 C23 1.355(13)
C22 H22 0.9300
C23 C24 1.408(11)
C23 H23 0.9300
C24 H24 0.9300
C25 C30 1.353(10)
C25 C26 1.375(9)
C26 C27 1.381(11)
C26 H26 0.9300
C27 C28 1.346(14)
C27 H27 0.9300
C28 C29 1.353(14)
C28 H28 0.9300
C29 C30 1.395(11)
C29 H29 0.9300
C30 H30 0.9300
C31 C32 1.374(10)
C31 C36 1.390(9)
C32 C33 1.421(11)
C32 H32 0.9300
C33 C34 1.363(13)
C33 H33 0.9300
C34 C35 1.369(14)
C34 H34 0.9300
C35 C36 1.358(13)
C35 H35 0.9300
C36 H36 0.9300
C37 C38 1.373(11)
C37 C42 1.380(13)
C38 C39 1.375(14)
C38 H38 0.9300
C39 C40 1.408(17)
C39 H39 0.9300
C40 C41 1.344(16)
C40 H40 0.9300
C41 C42 1.356(15)
C41 H41 0.9300
C42 H42 0.9300
C43 C44 1.385(8)
C43 C48 1.399(8)
C44 C45 1.386(9)
C44 H44 0.9300
C45 C46 1.357(10)
C45 H45 0.9300
C46 C47 1.378(10)
C46 H46 0.9300
C47 C48 1.386(9)
C47 H47 0.9300
C48 H48 0.9300
C49 C54 1.364(9)
C49 C50 1.376(9)
C50 C51 1.385(11)
C50 H50 0.9300
C51 C52 1.368(13)
C51 H51 0.9300
C52 C53 1.349(11)
C52 H52 0.9300
C53 C54 1.389(10)
C53 H53 0.9300
C54 H54 0.9300
C55 C56 1.374(9)
C55 C60 1.409(9)
C56 C57 1.388(10)
C56 H56 0.9300
C57 C58 1.361(13)
C57 H57 0.9300
C58 C59 1.360(13)
C58 H58 0.9300
C59 C60 1.347(11)
C59 H59 0.9300
C60 H60 0.9300
C61 C62 1.389(9)
C61 H61 0.9300
C62 C63 1.371(10)
C62 H62 0.9300
C63 C64 1.382(10)
C63 H63 0.9300
C64 C65 1.392(8)
C64 C71 1.457(10)
C65 C70 1.417(8)
C66 C67 1.394(9)
C66 H66 0.9300
C67 C68 1.337(9)
C67 H67 0.9300
C68 C69 1.411(9)
C68 H68 0.9300
C69 C70 1.394(8)
C69 C72 1.432(9)
C71 C72 1.328(10)
C71 H71 0.9300
C72 H72 0.9300
C73 C74 1.403(9)
C73 H73 0.9300
C74 C75 1.333(10)
C74 H74 0.9300
C75 C76 1.408(9)
C75 H75 0.9300
C76 C77 1.406(8)
C76 C83 1.426(10)
C77 C82 1.430(8)
C78 C79 1.380(8)
C78 H78 0.9300
C79 C80 1.343(9)
C79 H79 0.9300
C80 C81 1.413(9)
C80 H80 0.9300
C81 C82 1.399(8)
C81 C84 1.439(9)
C83 C84 1.329(10)
C83 H83 0.9300
C84 H84 0.9300
C85 C86 1.384(9)
C85 H85 0.9300
C86 C87 1.356(9)
C86 H86 0.9300
C87 C88 1.393(9)
C87 H87 0.9300
C88 C89 1.405(8)
C88 C95 1.407(9)
C89 C94 1.418(8)
C90 C91 1.396(9)
C90 H90 0.9300
C91 C92 1.342(10)
C91 H91 0.9300
C92 C93 1.401(9)
C92 H92 0.9300
C93 C94 1.395(8)
C93 C96 1.434(9)
C95 C96 1.355(10)
C95 H95 0.9300
C96 H96 0.9300
C97 C98 1.44(3)
C97 H97A 0.9600
C97 H97B 0.9600
C97 H97C 0.9600
C98 N7 1.26(3)

loop_
_geom_torsion_atom_site_label_1
_geom_torsion_atom_site_label_2
_geom_torsion_atom_site_label_3
_geom_torsion_atom_site_label_4
_geom_torsion
S3 Cd1 S1 C1 -74.5(2)
S4 Cd1 S1 C1 162.2(2)
S2 Cd1 S1 C1 38.8(2)
S6 Cd3 S2 C7 -53.5(2)
S5 Cd3 S2 C7 165.5(2)
S8 Cd3 S2 C7 64.5(2)
S6 Cd3 S2 Cd1 -166.53(6)
S5 Cd3 S2 Cd1 52.44(7)
S8 Cd3 S2 Cd1 -48.59(8)
S1 Cd1 S2 C7 61.9(2)
S3 Cd1 S2 C7 -177.32(19)
S4 Cd1 S2 C7 -59.26(19)
S1 Cd1 S2 Cd3 173.88(6)
S3 Cd1 S2 Cd3 -65.31(7)
S4 Cd1 S2 Cd3 52.75(7)
S1 Cd1 S3 C13 -58.6(2)
S4 Cd1 S3 C13 63.2(2)
S2 Cd1 S3 C13 -177.9(2)
S1 Cd1 S3 Cd2 -165.35(7)
S4 Cd1 S3 Cd2 -43.57(8)
S2 Cd1 S3 Cd2 75.40(7)
S7 Cd2 S3 C13 61.7(2)
S9 Cd2 S3 C13 -67.1(2)
S5 Cd2 S3 C13 -177.2(2)
S7 Cd2 S3 Cd1 172.78(7)
S9 Cd2 S3 Cd1 44.05(8)
S5 Cd2 S3 Cd1 -66.04(7)
S1 Cd1 S4 C19 -49.9(2)
S3 Cd1 S4 C19 -174.8(2)
S2 Cd1 S4 C19 73.1(2)
S1 Cd1 S4 Cd4 -172.82(6)
S3 Cd1 S4 Cd4 62.30(8)
S2 Cd1 S4 Cd4 -49.87(8)
S10 Cd4 S4 C19 64.9(2)
S8 Cd4 S4 C19 -80.9(2)
S9 Cd4 S4 C19 167.7(2)
S10 Cd4 S4 Cd1 -172.23(6)
S8 Cd4 S4 Cd1 41.94(8)
S9 Cd4 S4 Cd1 -69.44(7)
S6 Cd3 S5 C25 -60.2(3)
S2 Cd3 S5 C25 77.2(2)
S8 Cd3 S5 C25 -163.9(2)
S6 Cd3 S5 Cd2 176.00(7)
S2 Cd3 S5 Cd2 -46.60(9)
S8 Cd3 S5 Cd2 72.30(8)
S7 Cd2 S5 C25 45.7(2)
S9 Cd2 S5 C25 169.7(2)
S3 Cd2 S5 C25 -77.7(2)
S7 Cd2 S5 Cd3 174.02(9)
S9 Cd2 S5 Cd3 -62.05(8)
S3 Cd2 S5 Cd3 50.55(8)
S2 Cd3 S6 C31 -65.1(2)
S5 Cd3 S6 C31 70.3(2)
S8 Cd3 S6 C31 168.3(2)
S9 Cd2 S7 C37 24.1(3)
S3 Cd2 S7 C37 -101.9(3)
S5 Cd2 S7 C37 143.0(3)
S10 Cd4 S8 C43 -59.2(2)
S9 Cd4 S8 C43 -174.6(2)
S4 Cd4 S8 C43 83.1(2)
S10 Cd4 S8 Cd3 -178.08(6)
S9 Cd4 S8 Cd3 66.58(8)
S4 Cd4 S8 Cd3 -35.74(9)
S6 Cd3 S8 C43 43.2(2)
S2 Cd3 S8 C43 -81.7(2)
S5 Cd3 S8 C43 166.4(2)
S6 Cd3 S8 Cd4 164.77(7)
S2 Cd3 S8 Cd4 39.82(8)
S5 Cd3 S8 Cd4 -72.09(7)
S7 Cd2 S9 C49 52.4(2)
S3 Cd2 S9 C49 -178.0(2)
S5 Cd2 S9 C49 -70.4(2)
S7 Cd2 S9 Cd4 164.54(8)
S3 Cd2 S9 Cd4 -65.86(8)
S5 Cd2 S9 Cd4 41.73(8)
S10 Cd4 S9 C49 -66.7(2)
S8 Cd4 S9 C49 61.4(2)
S4 Cd4 S9 C49 -179.4(2)
S10 Cd4 S9 Cd2 -174.20(7)
S8 Cd4 S9 Cd2 -46.05(8)
S4 Cd4 S9 Cd2 73.16(7)
S8 Cd4 S10 C55 34.7(2)
S9 Cd4 S10 C55 153.5(2)
S4 Cd4 S10 C55 -109.4(2)
N4 Fe1 N1 C61 -141.4(17)
N3 Fe1 N1 C61 -86.9(6)
N2 Fe1 N1 C61 -179.9(6)
N6 Fe1 N1 C61 88.8(6)
N5 Fe1 N1 C61 6.4(6)
N4 Fe1 N1 C65 41(2)
N3 Fe1 N1 C65 95.6(4)
N2 Fe1 N1 C65 2.6(4)
N6 Fe1 N1 C65 -88.7(4)
N5 Fe1 N1 C65 -171.1(4)
N4 Fe1 N2 C66 6.9(5)
N1 Fe1 N2 C66 -176.7(5)
N3 Fe1 N2 C66 90.0(5)
N6 Fe1 N2 C66 -87.7(5)
N5 Fe1 N2 C66 -116.4(15)
N4 Fe1 N2 C70 -179.5(4)
N1 Fe1 N2 C70 -3.2(4)
N3 Fe1 N2 C70 -96.5(4)
N6 Fe1 N2 C70 85.9(4)
N5 Fe1 N2 C70 57.2(16)
N4 Fe1 N3 C73 -179.4(5)
N1 Fe1 N3 C73 5.4(5)
N2 Fe1 N3 C73 88.5(5)
N6 Fe1 N3 C73 -118(2)
N5 Fe1 N3 C73 -88.3(5)
N4 Fe1 N3 C77 -1.6(4)
N1 Fe1 N3 C77 -176.8(4)
N2 Fe1 N3 C77 -93.7(4)
N6 Fe1 N3 C77 60(2)
N5 Fe1 N3 C77 89.5(4)
N1 Fe1 N4 C78 -123.1(18)
N3 Fe1 N4 C78 -178.1(5)
N2 Fe1 N4 C78 -84.9(5)
N6 Fe1 N4 C78 6.5(5)
N5 Fe1 N4 C78 89.0(5)
N1 Fe1 N4 C82 55(2)
N3 Fe1 N4 C82 0.3(4)
N2 Fe1 N4 C82 93.6(4)
N6 Fe1 N4 C82 -175.1(4)
N5 Fe1 N4 C82 -92.5(4)
N4 Fe1 N5 C85 85.5(5)
N1 Fe1 N5 C85 -91.4(5)
N3 Fe1 N5 C85 2.5(5)
N2 Fe1 N5 C85 -151.2(14)
N6 Fe1 N5 C85 179.9(5)
N4 Fe1 N5 C89 -96.3(4)
N1 Fe1 N5 C89 86.8(4)
N3 Fe1 N5 C89 -179.3(4)
N2 Fe1 N5 C89 27.0(17)
N6 Fe1 N5 C89 -1.9(4)
N4 Fe1 N6 C90 -91.5(5)
N1 Fe1 N6 C90 83.9(5)
N3 Fe1 N6 C90 -152.5(19)
N2 Fe1 N6 C90 1.1(5)
N5 Fe1 N6 C90 177.6(5)
N4 Fe1 N6 C94 93.0(4)
N1 Fe1 N6 C94 -91.5(4)
N3 Fe1 N6 C94 32(2)
N2 Fe1 N6 C94 -174.3(4)
N5 Fe1 N6 C94 2.2(4)
Cd1 S1 C1 C6 -146.8(5)
Cd1 S1 C1 C2 38.2(6)
C6 C1 C2 C3 0.0(10)
S1 C1 C2 C3 175.0(6)
C1 C2 C3 C4 -0.9(11)
C2 C3 C4 C5 0.1(13)
C3 C4 C5 C6 1.8(14)
C4 C5 C6 C1 -2.8(13)
C2 C1 C6 C5 1.8(10)
S1 C1 C6 C5 -173.3(6)
Cd3 S2 C7 C12 -131.7(5)
Cd1 S2 C7 C12 -14.1(5)
Cd3 S2 C7 C8 51.9(5)
Cd1 S2 C7 C8 169.5(4)
C12 C7 C8 C9 1.2(10)
S2 C7 C8 C9 177.8(5)
C7 C8 C9 C10 -0.1(11)
C8 C9 C10 C11 -1.3(12)
C9 C10 C11 C12 1.7(13)
C8 C7 C12 C11 -0.8(10)
S2 C7 C12 C11 -177.4(6)
C10 C11 C12 C7 -0.6(12)
Cd1 S3 C13 C18 146.3(6)
Cd2 S3 C13 C18 -97.7(6)
Cd1 S3 C13 C14 -36.1(7)
Cd2 S3 C13 C14 80.0(6)
C18 C13 C14 C15 1.1(12)
S3 C13 C14 C15 -176.5(7)
C13 C14 C15 C16 -1.0(14)
C14 C15 C16 C17 0.8(15)
C15 C16 C17 C18 -0.8(16)
C14 C13 C18 C17 -1.1(12)
S3 C13 C18 C17 176.7(7)
C16 C17 C18 C13 0.9(15)
Cd1 S4 C19 C20 -117.4(5)
Cd4 S4 C19 C20 8.3(6)
Cd1 S4 C19 C24 63.9(5)
Cd4 S4 C19 C24 -170.4(5)
C24 C19 C20 C21 2.4(11)
S4 C19 C20 C21 -176.3(6)
C19 C20 C21 C22 -1.4(13)
C20 C21 C22 C23 1.2(14)
C21 C22 C23 C24 -2.2(13)
C20 C19 C24 C23 -3.4(10)
S4 C19 C24 C23 175.4(6)
C22 C23 C24 C19 3.3(12)
Cd3 S5 C25 C30 -13.2(8)
Cd2 S5 C25 C30 118.4(7)
Cd3 S5 C25 C26 162.2(5)
Cd2 S5 C25 C26 -66.2(6)
C30 C25 C26 C27 -0.6(12)
S5 C25 C26 C27 -176.3(7)
C25 C26 C27 C28 1.2(15)
C26 C27 C28 C29 -0.8(18)
C27 C28 C29 C30 0.0(19)
C26 C25 C30 C29 -0.2(14)
S5 C25 C30 C29 175.2(8)
C28 C29 C30 C25 0.6(18)
Cd3 S6 C31 C32 20.1(6)
Cd3 S6 C31 C36 -160.2(5)
C36 C31 C32 C33 2.5(10)
S6 C31 C32 C33 -177.7(5)
C31 C32 C33 C34 -1.2(12)
C32 C33 C34 C35 -0.9(14)
C33 C34 C35 C36 1.6(15)
C34 C35 C36 C31 -0.2(13)
C32 C31 C36 C35 -1.9(11)
S6 C31 C36 C35 178.4(6)
Cd2 S7 C37 C38 50.6(7)
Cd2 S7 C37 C42 -130.7(7)
C42 C37 C38 C39 3.5(13)
S7 C37 C38 C39 -177.8(7)
C37 C38 C39 C40 -2.4(15)
C38 C39 C40 C41 -0.6(18)
C39 C40 C41 C42 2(2)
C40 C41 C42 C37 -1(2)
C38 C37 C42 C41 -1.9(15)
S7 C37 C42 C41 179.3(10)
Cd4 S8 C43 C44 111.9(4)
Cd3 S8 C43 C44 -124.1(4)
Cd4 S8 C43 C48 -67.5(5)
Cd3 S8 C43 C48 56.5(5)
C48 C43 C44 C45 1.8(9)
S8 C43 C44 C45 -177.6(5)
C43 C44 C45 C46 -0.9(10)
C44 C45 C46 C47 -0.1(11)
C45 C46 C47 C48 0.2(11)
C46 C47 C48 C43 0.7(10)
C44 C43 C48 C47 -1.7(9)
S8 C43 C48 C47 177.7(5)
Cd2 S9 C49 C54 74.4(5)
Cd4 S9 C49 C54 -45.3(5)
Cd2 S9 C49 C50 -103.8(5)
Cd4 S9 C49 C50 136.5(5)
C54 C49 C50 C51 -2.0(11)
S9 C49 C50 C51 176.2(7)
C49 C50 C51 C52 1.5(14)
C50 C51 C52 C53 -0.4(15)
C51 C52 C53 C54 -0.2(13)
C50 C49 C54 C53 1.4(10)
S9 C49 C54 C53 -176.7(5)
C52 C53 C54 C49 -0.3(11)
Cd4 S10 C55 C56 16.1(6)
Cd4 S10 C55 C60 -165.2(4)
C60 C55 C56 C57 -0.2(10)
S10 C55 C56 C57 178.6(6)
C55 C56 C57 C58 2.1(12)
C56 C57 C58 C59 -3.0(14)
C57 C58 C59 C60 2.1(14)
C58 C59 C60 C55 -0.2(12)
C56 C55 C60 C59 -0.8(10)
S10 C55 C60 C59 -179.6(6)
C65 N1 C61 C62 0.8(9)
Fe1 N1 C61 C62 -176.6(5)
N1 C61 C62 C63 0.9(12)
C61 C62 C63 C64 -1.3(12)
C62 C63 C64 C65 -0.1(11)
C62 C63 C64 C71 178.9(7)
C61 N1 C65 C64 -2.3(9)
Fe1 N1 C65 C64 175.6(5)
C61 N1 C65 C70 -179.4(5)
Fe1 N1 C65 C70 -1.5(6)
C63 C64 C65 N1 1.9(10)
C71 C64 C65 N1 -177.1(6)
C63 C64 C65 C70 179.0(6)
C71 C64 C65 C70 -0.1(9)
C70 N2 C66 C67 -0.3(9)
Fe1 N2 C66 C67 173.1(5)
N2 C66 C67 C68 0.5(10)
C66 C67 C68 C69 -0.2(10)
C67 C68 C69 C70 -0.3(10)
C67 C68 C69 C72 -177.5(7)
C66 N2 C70 C69 -0.2(8)
Fe1 N2 C70 C69 -174.8(5)
C66 N2 C70 C65 177.8(5)
Fe1 N2 C70 C65 3.2(6)
C68 C69 C70 N2 0.5(9)
C72 C69 C70 N2 177.9(6)
C68 C69 C70 C65 -177.4(6)
C72 C69 C70 C65 0.0(9)
N1 C65 C70 N2 -1.2(8)
C64 C65 C70 N2 -178.4(5)
N1 C65 C70 C69 176.9(5)
C64 C65 C70 C69 -0.3(9)
C63 C64 C71 C72 -178.1(8)
C65 C64 C71 C72 0.9(12)
C64 C71 C72 C69 -1.3(13)
C70 C69 C72 C71 0.8(12)
C68 C69 C72 C71 178.1(8)
C77 N3 C73 C74 -0.2(9)
Fe1 N3 C73 C74 177.6(5)
N3 C73 C74 C75 0.6(11)
C73 C74 C75 C76 0.2(11)
C74 C75 C76 C77 -1.3(10)
C74 C75 C76 C83 178.3(7)
C73 N3 C77 C76 -1.1(8)
Fe1 N3 C77 C76 -179.2(5)
C73 N3 C77 C82 -179.3(5)
Fe1 N3 C77 C82 2.5(6)
C75 C76 C77 N3 1.8(9)
C83 C76 C77 N3 -177.8(5)
C75 C76 C77 C82 -180.0(5)
C83 C76 C77 C82 0.4(8)
C82 N4 C78 C79 -2.3(8)
Fe1 N4 C78 C79 176.0(4)
N4 C78 C79 C80 1.7(9)
C78 C79 C80 C81 0.7(9)
C79 C80 C81 C82 -2.2(9)
C79 C80 C81 C84 179.2(6)
C78 N4 C82 C81 0.6(8)
Fe1 N4 C82 C81 -178.0(4)
C78 N4 C82 C77 179.6(5)
Fe1 N4 C82 C77 0.9(6)
C80 C81 C82 N4 1.6(8)
C84 C81 C82 N4 -179.7(5)
C80 C81 C82 C77 -177.3(5)
C84 C81 C82 C77 1.4(8)
N3 C77 C82 N4 -2.3(7)
C76 C77 C82 N4 179.3(5)
N3 C77 C82 C81 176.7(5)
C76 C77 C82 C81 -1.7(8)
C77 C76 C83 C84 1.2(10)
C75 C76 C83 C84 -178.4(7)
C76 C83 C84 C81 -1.5(11)
C82 C81 C84 C83 0.2(9)
C80 C81 C84 C83 178.7(6)
C89 N5 C85 C86 -1.3(8)
Fe1 N5 C85 C86 176.9(5)
N5 C85 C86 C87 -0.4(10)
C85 C86 C87 C88 2.1(10)
C86 C87 C88 C89 -2.0(8)
C86 C87 C88 C95 -179.7(6)
C85 N5 C89 C88 1.3(8)
Fe1 N5 C89 C88 -177.1(4)
C85 N5 C89 C94 179.7(5)
Fe1 N5 C89 C94 1.2(6)
C87 C88 C89 N5 0.3(8)
C95 C88 C89 N5 178.1(5)
C87 C88 C89 C94 -178.0(5)
C95 C88 C89 C94 -0.2(8)
C94 N6 C90 C91 -1.0(8)
Fe1 N6 C90 C91 -176.3(5)
N6 C90 C91 C92 -0.4(10)
C90 C91 C92 C93 1.6(10)
C91 C92 C93 C94 -1.4(9)
C91 C92 C93 C96 176.5(6)
C90 N6 C94 C93 1.2(8)
Fe1 N6 C94 C93 177.4(4)
C90 N6 C94 C89 -178.3(5)
Fe1 N6 C94 C89 -2.1(6)
C92 C93 C94 N6 -0.1(8)
C96 C93 C94 N6 -178.1(5)
C92 C93 C94 C89 179.4(5)
C96 C93 C94 C89 1.4(8)
N5 C89 C94 N6 0.6(7)
C88 C89 C94 N6 179.1(5)
N5 C89 C94 C93 -178.9(5)
C88 C89 C94 C93 -0.5(8)
C87 C88 C95 C96 177.6(6)
C89 C88 C95 C96 -0.1(9)
C88 C95 C96 C93 1.1(10)
C94 C93 C96 C95 -1.7(9)
C92 C93 C96 C95 -179.5(6)
